data_4123830
loop_
_publ_author_name
'Suess, Alison M.'
'Uehling, Mycah R.'
'Kaminsky, Werner'
'Lalic, Gojko'

_publ_section_title
;
 Mechanism of Copper-Catalyzed Hydroalkylation of Alkynes: An Unexpected
 Role of Dinuclear Copper Complexes.
;
_journal_issue 24
_journal_name_full 'Journal of the American Chemical Society'
_journal_page_first 7747
_journal_page_last 7753
_journal_paper_doi 10.1021/jacs.5b03086
_journal_volume 137
_journal_year 2015
_chemical_absolute_configuration ad
_chemical_formula_moiety 'C65 H89 Cu2 N4, C F3 O3 S, C H2 Cl2'
_chemical_formula_sum 'C67 H91 Cl2 Cu2 F3 N4 O3 S'
_chemical_formula_weight 1287.48
_chemical_name_common mu_09_128
_chemical_name_systematic
;
 mu_09_128
;
_space_group_IT_number 19
_symmetry_cell_setting orthorhombic
_symmetry_Int_Tables_number 19
_symmetry_space_group_name_Hall 'P 2ac 2ab'
_symmetry_space_group_name_H-M 'P 21 21 21'
_atom_sites_solution_hydrogens geom
_atom_sites_solution_primary direct
_atom_sites_solution_secondary difmap
_audit_conform_dict_location ftp://ftp.iucr.org/pub/cif_core.dic
_audit_conform_dict_name cif_core.dic
_audit_conform_dict_version 2.4
_audit_creation_date 2014-11-13T10:35:08-00:00
_audit_creation_method 'WinGX routine CIF_UPDATE'
_cell_angle_alpha 90
_cell_angle_beta 90
_cell_angle_gamma 90
_cell_formula_units_Z 4
_cell_length_a 12.3797(9)
_cell_length_b 15.7949(10)
_cell_length_c 34.928(3)
_cell_measurement_reflns_used 612
_cell_measurement_temperature 100(2)
_cell_measurement_theta_max 20
_cell_measurement_theta_min 3
_cell_volume 6829.7(9)
_computing_cell_refinement 'SAINT (Bruker, 2007)'
_computing_data_collection 'APEX2 (Bruker, 2007)'
_computing_data_reduction 'SAINT (Bruker, 2007)'
_computing_molecular_graphics 'ORTEP-3 for Windows (Farrugia, 1997)'
_computing_publication_material 'SHELXL-97 (Sheldrick, 1997)'
_computing_structure_refinement 'SHELXL-97 (Sheldrick, 2008)'
_computing_structure_solution 'SHELXS97 (Sheldrick, 1997)'
_diffrn_ambient_temperature 100(2)
_diffrn_measured_fraction_theta_full 0.998
_diffrn_measured_fraction_theta_max 0.997
_diffrn_measurement_device_type 'Bruker APEXII CCD area-detector'
_diffrn_measurement_method '\f and \w scans'
_diffrn_radiation_monochromator graphite
_diffrn_radiation_type MoK\a
_diffrn_radiation_wavelength 0.71073
_diffrn_reflns_av_R_equivalents 0.0647
_diffrn_reflns_av_unetI/netI 0.0419
_diffrn_reflns_limit_h_max 15
_diffrn_reflns_limit_h_min -15
_diffrn_reflns_limit_k_max 19
_diffrn_reflns_limit_k_min -19
_diffrn_reflns_limit_l_max 43
_diffrn_reflns_limit_l_min -43
_diffrn_reflns_number 132352
_diffrn_reflns_theta_full 25
_diffrn_reflns_theta_max 26.41
_diffrn_reflns_theta_min 1.75
_diffrn_source 'fine-focus sealed tube'
_exptl_absorpt_coefficient_mu 0.785
_exptl_absorpt_correction_T_max 0.9544
_exptl_absorpt_correction_T_min 0.8913
_exptl_absorpt_correction_type multi-scan
_exptl_absorpt_process_details '(SADABS; Bruker, 2007)'
_exptl_crystal_colour colourless
_exptl_crystal_density_diffrn 1.252
_exptl_crystal_density_method 'not measured'
_exptl_crystal_description prism
_exptl_crystal_F_000 2720
_exptl_crystal_size_max 0.15
_exptl_crystal_size_mid 0.09
_exptl_crystal_size_min 0.06
_refine_diff_density_max 1.234
_refine_diff_density_min -0.675
_refine_diff_density_rms 0.064
_refine_ls_abs_structure_details 'Flack H D (1983), Acta Cryst. A39, 876-881'
_refine_ls_abs_structure_Flack 0.006(11)
_refine_ls_extinction_method none
_refine_ls_goodness_of_fit_ref 1.029
_refine_ls_hydrogen_treatment constr
_refine_ls_matrix_type full
_refine_ls_number_parameters 811
_refine_ls_number_reflns 13976
_refine_ls_number_restraints 22
_refine_ls_restrained_S_all 1.034
_refine_ls_R_factor_all 0.0572
_refine_ls_R_factor_gt 0.0461
_refine_ls_shift/su_max 0.001
_refine_ls_shift/su_mean 0
_refine_ls_structure_factor_coef Fsqd
_refine_ls_weighting_details 'calc w=1/[\s^2^(Fo^2^)+(0.0576P)^2^+5.8138P] where P=(Fo^2^+2Fc^2^)/3'
_refine_ls_weighting_scheme calc
_refine_ls_wR_factor_gt 0.1099
_refine_ls_wR_factor_ref 0.1164
_reflns_number_gt 12239
_reflns_number_total 13976
_reflns_threshold_expression >2\s(I)
_cod_data_source_file ja5b03086_si_006.cif
_cod_data_source_block mu_09_128_0m
_cod_depositor_comments 'Adding full bibliography for 4123829--4123832.cif.'
_cod_original_cell_volume 6829.7(8)
_cod_database_code 4123830

loop_
_symmetry_equiv_pos_as_xyz
'x, y, z'
'x+1/2, -y+1/2, -z'
'-x, y+1/2, -z+1/2'
'-x+1/2, -y, z+1/2'

loop_
_atom_site_label
_atom_site_type_symbol
_atom_site_fract_x
_atom_site_fract_y
_atom_site_fract_z
_atom_site_U_iso_or_equiv
_atom_site_adp_type
_atom_site_occupancy
_atom_site_symmetry_multiplicity
_atom_site_calc_flag
_atom_site_refinement_flags
_atom_site_disorder_assembly
_atom_site_disorder_group
C1 C 0.8155(4) 0.1151(2) 0.11010(11) 0.0371(9) Uani 1 1 d . . .
H1 H 0.8873 0.1411 0.116 0.045 Uiso 1 1 calc R . .
C2 C 0.7387(4) 0.1705(3) 0.10108(11) 0.0435(10) Uani 1 1 d . . .
H2 H 0.6683 0.1475 0.0982 0.052 Uiso 1 1 calc R . .
C3 C 0.7479(4) 0.2652(3) 0.09478(14) 0.0515(11) Uani 1 1 d . . .
H3A H 0.7233 0.278 0.0684 0.062 Uiso 1 1 calc R . .
H3B H 0.6977 0.2939 0.1126 0.062 Uiso 1 1 calc R . .
C4 C 0.8581(4) 0.3028(3) 0.10004(15) 0.0519(12) Uani 1 1 d . . .
H4A H 0.9098 0.2744 0.0827 0.062 Uiso 1 1 calc R . .
H4B H 0.8825 0.2933 0.1267 0.062 Uiso 1 1 calc R . .
C5 C 0.8570(4) 0.4009(3) 0.09132(14) 0.0529(12) Uani 1 1 d . . .
H5A H 0.9293 0.4249 0.0967 0.064 Uiso 1 1 calc R . .
H5B H 0.8412 0.41 0.0638 0.064 Uiso 1 1 calc R . .
C6 C 0.7731(3) 0.4469(2) 0.11529(12) 0.0402(9) Uani 1 1 d . . .
C7 C 0.6710(4) 0.4633(3) 0.10129(14) 0.0504(11) Uani 1 1 d . . .
H7 H 0.6542 0.4482 0.0756 0.06 Uiso 1 1 calc R . .
C8 C 0.7968(4) 0.4691(2) 0.15258(14) 0.0482(10) Uani 1 1 d . . .
H8 H 0.8668 0.4582 0.1625 0.058 Uiso 1 1 calc R . .
C9 C 0.5939(4) 0.5006(3) 0.12330(14) 0.0502(11) Uani 1 1 d . . .
H9 H 0.5244 0.512 0.113 0.06 Uiso 1 1 calc R . .
C10 C 0.7198(4) 0.5072(2) 0.17570(13) 0.0480(11) Uani 1 1 d . . .
H10 H 0.7369 0.523 0.2012 0.058 Uiso 1 1 calc R . .
C11 C 0.6173(4) 0.5220(3) 0.16092(13) 0.0504(11) Uani 1 1 d . . .
H11 H 0.5631 0.5468 0.1766 0.061 Uiso 1 1 calc R . .
C12 C 0.8510(2) -0.05243(19) 0.03418(9) 0.0195(6) Uani 1 1 d . . .
C13 C 0.9391(3) -0.1013(2) -0.02172(10) 0.0300(8) Uani 1 1 d . . .
H13A H 1.0011 -0.1399 -0.0177 0.036 Uiso 1 1 calc R . .
H13B H 0.9455 -0.0744 -0.0472 0.036 Uiso 1 1 calc R . .
C14 C 0.8317(3) -0.1477(2) -0.01740(10) 0.0319(8) Uani 1 1 d . . .
H14A H 0.7801 -0.1313 -0.0378 0.038 Uiso 1 1 calc R . .
H14B H 0.8418 -0.2098 -0.0179 0.038 Uiso 1 1 calc R . .
C15 C 1.0206(3) 0.0192(2) 0.01605(9) 0.0246(7) Uani 1 1 d . . .
C16 C 1.0223(3) 0.0984(2) -0.00236(11) 0.0333(8) Uani 1 1 d . . .
C17 C 1.1062(3) -0.0091(2) 0.03951(11) 0.0323(8) Uani 1 1 d . . .
C18 C 1.1102(4) 0.1495(3) 0.00360(14) 0.0527(12) Uani 1 1 d . . .
H18 H 1.1124 0.2041 -0.0078 0.063 Uiso 1 1 calc R . .
C19 C 1.1945(3) 0.0446(3) 0.04371(13) 0.0526(12) Uani 1 1 d . . .
H19 H 1.2539 0.0269 0.0589 0.063 Uiso 1 1 calc R . .
C20 C 1.1978(4) 0.1222(3) 0.02654(16) 0.0667(16) Uani 1 1 d . . .
H20 H 1.2588 0.1579 0.03 0.08 Uiso 1 1 calc R . .
C21 C 0.9267(3) 0.1266(3) -0.02647(11) 0.0374(9) Uani 1 1 d . . .
H21 H 0.8936 0.075 -0.0382 0.045 Uiso 1 1 calc R . .
C22 C 0.8414(5) 0.1685(3) -0.00128(14) 0.0656(16) Uani 1 1 d . . .
H22A H 0.7765 0.1798 -0.0165 0.098 Uiso 1 1 calc R . .
H22B H 0.8699 0.2219 0.0089 0.098 Uiso 1 1 calc R . .
H22C H 0.8231 0.1307 0.02 0.098 Uiso 1 1 calc R . .
C23 C 0.9564(4) 0.1874(3) -0.05900(14) 0.0543(12) Uani 1 1 d . . .
H23A H 0.8931 0.197 -0.0752 0.081 Uiso 1 1 calc R . .
H23B H 1.0147 0.1627 -0.0744 0.081 Uiso 1 1 calc R . .
H23C H 0.9806 0.2414 -0.0482 0.081 Uiso 1 1 calc R . .
C24 C 1.1030(3) -0.0932(2) 0.06047(12) 0.0351(9) Uani 1 1 d . . .
H24 H 1.0331 -0.1212 0.0537 0.042 Uiso 1 1 calc R . .
C25 C 1.1949(5) -0.1529(4) 0.0471(2) 0.094(2) Uani 1 1 d . . .
H25A H 1.1879 -0.1631 0.0195 0.141 Uiso 1 1 calc R . .
H25B H 1.1899 -0.2067 0.0608 0.141 Uiso 1 1 calc R . .
H25C H 1.265 -0.1264 0.0523 0.141 Uiso 1 1 calc R . .
C26 C 1.1028(5) -0.0793(4) 0.10355(14) 0.0626(15) Uani 1 1 d . . .
H26A H 1.172 -0.0546 0.1114 0.094 Uiso 1 1 calc R . .
H26B H 1.0925 -0.1337 0.1166 0.094 Uiso 1 1 calc R . .
H26C H 1.0439 -0.0408 0.1104 0.094 Uiso 1 1 calc R . .
C27 C 0.6947(3) -0.1469(2) 0.03671(10) 0.0273(7) Uani 1 1 d . . .
C28 C 0.6963(3) -0.2187(2) 0.06003(11) 0.0356(9) Uani 1 1 d . . .
C29 C 0.5999(3) -0.1031(3) 0.02781(12) 0.0393(10) Uani 1 1 d . . .
C30 C 0.5971(4) -0.2462(3) 0.07475(13) 0.0459(11) Uani 1 1 d . . .
H30 H 0.5951 -0.2956 0.0902 0.055 Uiso 1 1 calc R . .
C31 C 0.5040(3) -0.1334(4) 0.04410(13) 0.0511(13) Uani 1 1 d . . .
H31 H 0.4381 -0.1047 0.0389 0.061 Uiso 1 1 calc R . .
C32 C 0.5030(4) -0.2036(3) 0.06743(13) 0.0527(13) Uani 1 1 d . . .
H32 H 0.4371 -0.2226 0.0784 0.063 Uiso 1 1 calc R . .
C33 C 0.8025(4) -0.2603(3) 0.06993(14) 0.0520(13) Uani 1 1 d . . .
H33 H 0.8505 -0.256 0.047 0.062 Uiso 1 1 calc R . .
C34 C 0.7882(6) -0.3554(3) 0.0793(2) 0.098(3) Uani 1 1 d . . .
H34A H 0.8589 -0.3805 0.0849 0.147 Uiso 1 1 calc R . .
H34B H 0.7559 -0.3844 0.0573 0.147 Uiso 1 1 calc R . .
H34C H 0.7409 -0.3616 0.1016 0.147 Uiso 1 1 calc R . .
C35 C 0.8584(4) -0.2158(3) 0.10280(14) 0.0540(13) Uani 1 1 d . . .
H35A H 0.9267 -0.2446 0.1085 0.081 Uiso 1 1 calc R . .
H35B H 0.8118 -0.2172 0.1255 0.081 Uiso 1 1 calc R . .
H35C H 0.8729 -0.1569 0.0957 0.081 Uiso 1 1 calc R . .
C36 C 0.5981(4) -0.0285(4) 0.00062(12) 0.0528(12) Uani 1 1 d . . .
H36 H 0.6742 -0.0175 -0.0076 0.063 Uiso 1 1 calc R . .
C37 C 0.5565(5) 0.0514(4) 0.01988(17) 0.0704(15) Uani 1 1 d . . .
H37A H 0.5563 0.098 0.0014 0.106 Uiso 1 1 calc R . .
H37B H 0.6035 0.0658 0.0415 0.106 Uiso 1 1 calc R . .
H37C H 0.4828 0.0417 0.0292 0.106 Uiso 1 1 calc R . .
C38 C 0.5323(5) -0.0528(6) -0.03554(16) 0.096(2) Uani 1 1 d . . .
H38A H 0.5628 -0.1042 -0.0469 0.144 Uiso 1 1 calc R . .
H38B H 0.5357 -0.0065 -0.0542 0.144 Uiso 1 1 calc R . .
H38C H 0.4569 -0.063 -0.0284 0.144 Uiso 1 1 calc R . .
C39 C 0.7029(2) 0.0164(2) 0.19977(9) 0.0210(6) Uani 1 1 d . . .
C40 C 0.6873(3) -0.0290(2) 0.26383(9) 0.0318(8) Uani 1 1 d . . .
H40A H 0.7445 -0.0067 0.2808 0.038 Uiso 1 1 calc R . .
H40B H 0.6557 -0.0807 0.2754 0.038 Uiso 1 1 calc R . .
C41 C 0.6011(3) 0.0375(2) 0.25557(9) 0.0271(7) Uani 1 1 d . . .
H41A H 0.5281 0.0121 0.2549 0.033 Uiso 1 1 calc R . .
H41B H 0.6024 0.0834 0.2749 0.033 Uiso 1 1 calc R . .
C42 C 0.8094(3) -0.1079(2) 0.21735(9) 0.0277(7) Uani 1 1 d . . .
C43 C 0.9189(3) -0.0839(3) 0.21676(11) 0.0369(9) Uani 1 1 d . . .
C44 C 0.7751(3) -0.1920(2) 0.21226(10) 0.0346(9) Uani 1 1 d . . .
C45 C 0.9934(4) -0.1484(3) 0.20875(12) 0.0462(11) Uani 1 1 d . . .
H45 H 1.068 -0.1347 0.2071 0.055 Uiso 1 1 calc R . .
C46 C 0.8560(4) -0.2524(3) 0.20499(12) 0.0483(12) Uani 1 1 d . . .
H46 H 0.8362 -0.3099 0.2012 0.058 Uiso 1 1 calc R . .
C47 C 0.9622(4) -0.2302(3) 0.20320(13) 0.0544(13) Uani 1 1 d . . .
H47 H 1.0152 -0.2722 0.198 0.065 Uiso 1 1 calc R . .
C48 C 0.9566(3) 0.0039(3) 0.22582(13) 0.0468(11) Uani 1 1 d . . .
H48 H 0.8911 0.0395 0.2306 0.056 Uiso 1 1 calc R . .
C49 C 1.0256(5) 0.0045(4) 0.26299(17) 0.0773(18) Uani 1 1 d . . .
H49A H 0.9847 -0.022 0.2838 0.116 Uiso 1 1 calc R . .
H49B H 1.0429 0.0631 0.2699 0.116 Uiso 1 1 calc R . .
H49C H 1.0926 -0.027 0.2587 0.116 Uiso 1 1 calc R . .
C50 C 1.0198(4) 0.0446(3) 0.19346(16) 0.0619(14) Uani 1 1 d . . .
H50A H 1.0404 0.1023 0.2008 0.093 Uiso 1 1 calc R . .
H50B H 0.9748 0.0466 0.1704 0.093 Uiso 1 1 calc R . .
H50C H 1.0849 0.0113 0.1883 0.093 Uiso 1 1 calc R . .
C51 C 0.6566(4) -0.2152(3) 0.21334(13) 0.0480(12) Uani 1 1 d . . .
H51 H 0.6169 -0.1665 0.2251 0.058 Uiso 1 1 calc R . .
C52 C 0.6347(6) -0.2940(3) 0.23837(19) 0.088(2) Uani 1 1 d . . .
H52A H 0.5568 -0.3048 0.2394 0.131 Uiso 1 1 calc R . .
H52B H 0.662 -0.284 0.2643 0.131 Uiso 1 1 calc R . .
H52C H 0.6715 -0.3431 0.2273 0.131 Uiso 1 1 calc R . .
C53 C 0.6125(4) -0.2277(4) 0.17360(16) 0.0664(16) Uani 1 1 d . . .
H53A H 0.536 -0.2432 0.1751 0.1 Uiso 1 1 calc R . .
H53B H 0.6527 -0.273 0.1608 0.1 Uiso 1 1 calc R . .
H53C H 0.6202 -0.175 0.159 0.1 Uiso 1 1 calc R . .
C54 C 0.5805(3) 0.1391(2) 0.19921(10) 0.0216(7) Uani 1 1 d . . .
C55 C 0.6184(3) 0.2217(2) 0.20700(10) 0.0250(7) Uani 1 1 d . . .
C56 C 0.4945(3) 0.1235(2) 0.17474(9) 0.0220(7) Uani 1 1 d . . .
C57 C 0.5683(3) 0.2885(2) 0.18874(11) 0.0324(8) Uani 1 1 d . . .
H57 H 0.5923 0.3447 0.1935 0.039 Uiso 1 1 calc R . .
C58 C 0.4457(3) 0.1935(2) 0.15702(10) 0.0302(8) Uani 1 1 d . . .
H58 H 0.3862 0.1848 0.1403 0.036 Uiso 1 1 calc R . .
C59 C 0.4828(3) 0.2746(2) 0.16343(11) 0.0316(8) Uani 1 1 d . . .
H59 H 0.4501 0.3211 0.1506 0.038 Uiso 1 1 calc R . .
C60 C 0.7132(3) 0.2366(2) 0.23395(11) 0.0306(8) Uani 1 1 d . . .
H60 H 0.7228 0.1844 0.2497 0.037 Uiso 1 1 calc R . .
C61 C 0.6920(4) 0.3110(3) 0.26156(13) 0.0474(11) Uani 1 1 d . . .
H61A H 0.7479 0.3119 0.2814 0.071 Uiso 1 1 calc R . .
H61B H 0.621 0.3039 0.2735 0.071 Uiso 1 1 calc R . .
H61C H 0.6935 0.3644 0.2473 0.071 Uiso 1 1 calc R . .
C62 C 0.8173(3) 0.2506(3) 0.21143(12) 0.0433(10) Uani 1 1 d . . .
H62A H 0.8775 0.2587 0.2293 0.065 Uiso 1 1 calc R . .
H62B H 0.8097 0.301 0.1953 0.065 Uiso 1 1 calc R . .
H62C H 0.8315 0.2012 0.1953 0.065 Uiso 1 1 calc R . .
C63 C 0.4501(3) 0.0349(2) 0.16754(10) 0.0278(7) Uani 1 1 d . . .
H63 H 0.4922 -0.0056 0.1837 0.033 Uiso 1 1 calc R . .
C64 C 0.3320(3) 0.0289(3) 0.17939(12) 0.0409(9) Uani 1 1 d . . .
H64A H 0.308 -0.0301 0.1776 0.061 Uiso 1 1 calc R . .
H64B H 0.2879 0.0641 0.1624 0.061 Uiso 1 1 calc R . .
H64C H 0.3239 0.0488 0.2058 0.061 Uiso 1 1 calc R . .
C65 C 0.4645(4) 0.0088(3) 0.12550(12) 0.0483(11) Uani 1 1 d . . .
H65A H 0.5413 0.0111 0.1187 0.072 Uiso 1 1 calc R . .
H65B H 0.4239 0.0478 0.109 0.072 Uiso 1 1 calc R . .
H65C H 0.4375 -0.0489 0.1219 0.072 Uiso 1 1 calc R . .
N1 N 0.9321(2) -0.03700(17) 0.00909(7) 0.0213(6) Uani 1 1 d . . .
N2 N 0.7948(2) -0.11814(17) 0.02079(8) 0.0225(6) Uani 1 1 d . . .
N3 N 0.7287(2) -0.04535(17) 0.22442(7) 0.0233(6) Uani 1 1 d . . .
N4 N 0.6337(2) 0.06878(17) 0.21755(8) 0.0206(6) Uani 1 1 d . . .
Cu1 Cu 0.82276(3) 0.01501(2) 0.078417(11) 0.02145(10) Uani 1 1 d . . .
Cu2 Cu 0.75922(3) 0.04234(2) 0.150067(11) 0.02158(10) Uani 1 1 d . . .
S1A S 1.29787(17) -0.44492(14) 0.12221(5) 0.0715(7) Uani 0.772(3) 1 d PD A 1
O1A O 1.2634(5) -0.4839(3) 0.08887(11) 0.0712(14) Uani 0.772(3) 1 d PD A 1
O2A O 1.3312(6) -0.5033(4) 0.15335(19) 0.0783(17) Uani 0.772(3) 1 d PD A 1
O3A O 1.3679(6) -0.3728(4) 0.1142(2) 0.092(2) Uani 0.772(3) 1 d PD A 1
C66A C 1.1818(8) -0.3912(7) 0.1415(2) 0.080(3) Uani 0.772(3) 1 d PD A 1
F1A F 1.2046(5) -0.3527(4) 0.17465(17) 0.105(2) Uani 0.772(3) 1 d PD A 1
F2A F 1.1028(4) -0.4435(4) 0.14862(17) 0.1075(19) Uani 0.772(3) 1 d PD A 1
F3A F 1.1442(5) -0.3275(3) 0.11829(17) 0.0946(17) Uani 0.772(3) 1 d PD A 1
C67 C 0.6694(19) 0.1578(7) -0.1388(3) 0.090(3) Uani 0.772(3) 1 d PD A 1
H67A H 0.6174 0.1142 -0.1301 0.108 Uiso 0.772(3) 1 calc PR A 1
H67B H 0.7429 0.1333 -0.139 0.108 Uiso 0.772(3) 1 calc PR A 1
Cl1 Cl 0.6632(2) 0.2521(2) -0.10837(8) 0.1029(10) Uani 0.772(3) 1 d PD A 1
Cl2 Cl 0.6322(7) 0.1995(5) -0.18660(18) 0.203(4) Uani 0.772(3) 1 d PD A 1
S1B S 1.3169(5) -0.3789(4) 0.13880(18) 0.062(2) Uani 0.228(3) 1 d PD A 2
O1B O 1.354(2) -0.3303(14) 0.1083(6) 0.092(2) Uani 0.228(3) 1 d PD A 2
O2B O 1.330(2) -0.4707(12) 0.1488(8) 0.0783(17) Uani 0.228(3) 1 d PD A 2
O3B O 1.3582(19) -0.3304(11) 0.1708(4) 0.106(9) Uani 0.228(3) 1 d PD A 2
C66B C 1.1775(14) -0.3573(13) 0.1469(7) 0.080(3) Uani 0.228(3) 1 d PD A 2
F1B F 1.159(2) -0.3818(18) 0.1822(6) 0.105(2) Uani 0.228(3) 1 d PD A 2
F2B F 1.1236(18) -0.3694(11) 0.1173(6) 0.0946(17) Uani 0.228(3) 1 d PD A 2
F3B F 1.1608(13) -0.2728(9) 0.1513(6) 0.100(5) Uani 0.228(3) 1 d PD A 2
C67B C 0.668(7) 0.181(2) -0.1356(11) 0.090(3) Uani 0.228(3) 1 d PD A 2
H67C H 0.6318 0.1396 -0.1186 0.108 Uiso 0.228(3) 1 calc PR A 2
H67D H 0.7471 0.1718 -0.1351 0.108 Uiso 0.228(3) 1 calc PR A 2
Cl1B Cl 0.6307(7) 0.2901(8) -0.1246(3) 0.1029(10) Uani 0.228(3) 1 d PD A 2
Cl2B Cl 0.6131(9) 0.1785(7) -0.1847(2) 0.062(2) Uani 0.228(3) 1 d PD A 2

loop_
_atom_site_aniso_label
_atom_site_aniso_U_11
_atom_site_aniso_U_22
_atom_site_aniso_U_33
_atom_site_aniso_U_23
_atom_site_aniso_U_13
_atom_site_aniso_U_12
C1 0.053(2) 0.0326(19) 0.0261(19) -0.0094(15) 0.0109(19) 0.0014(19)
C2 0.052(3) 0.046(2) 0.033(2) -0.0025(17) 0.011(2) -0.002(2)
C3 0.056(3) 0.040(2) 0.058(3) -0.0033(19) 0.005(3) 0.005(2)
C4 0.057(3) 0.043(2) 0.055(3) 0.001(2) 0.018(2) 0.004(2)
C5 0.063(3) 0.042(2) 0.054(3) 0.002(2) 0.012(2) -0.004(2)
C6 0.047(2) 0.0222(17) 0.051(3) 0.0041(16) 0.0036(19) -0.0032(17)
C7 0.065(3) 0.032(2) 0.054(3) 0.0043(19) -0.009(2) -0.002(2)
C8 0.054(3) 0.031(2) 0.059(3) 0.000(2) -0.006(2) -0.0022(18)
C9 0.053(3) 0.043(3) 0.055(3) 0.007(2) -0.001(2) 0.000(2)
C10 0.074(3) 0.0300(19) 0.040(2) -0.0004(17) 0.001(2) 0.005(2)
C11 0.066(3) 0.032(2) 0.053(3) 0.0079(19) 0.010(2) 0.001(2)
C12 0.0201(15) 0.0184(15) 0.0200(16) -0.0002(12) -0.0007(12) 0.0050(12)
C13 0.034(2) 0.0317(18) 0.0240(19) -0.0101(15) 0.0113(15) -0.0085(15)
C14 0.039(2) 0.0379(19) 0.0187(17) -0.0104(14) 0.0108(16) -0.0123(17)
C15 0.0286(17) 0.0234(15) 0.0219(17) -0.0007(13) 0.0062(14) -0.0046(14)
C16 0.046(2) 0.0284(18) 0.026(2) 0.0007(15) 0.0041(17) -0.0055(16)
C17 0.0255(18) 0.0360(19) 0.035(2) 0.0008(16) -0.0004(15) -0.0031(16)
C18 0.066(3) 0.038(2) 0.054(3) 0.014(2) -0.007(2) -0.025(2)
C19 0.032(2) 0.072(3) 0.055(3) 0.017(2) -0.011(2) -0.020(2)
C20 0.067(3) 0.066(3) 0.067(3) 0.014(3) -0.018(3) -0.042(3)
C21 0.047(2) 0.034(2) 0.032(2) 0.0080(16) 0.0035(18) 0.0052(18)
C22 0.085(4) 0.068(3) 0.044(3) 0.025(2) 0.024(3) 0.042(3)
C23 0.070(3) 0.053(3) 0.040(3) 0.019(2) 0.009(2) 0.011(2)
C24 0.0236(18) 0.039(2) 0.043(2) 0.0103(17) -0.0016(17) 0.0049(16)
C25 0.057(3) 0.071(4) 0.155(7) 0.047(4) 0.048(4) 0.033(3)
C26 0.074(4) 0.067(3) 0.047(3) 0.022(3) -0.025(3) -0.019(3)
C27 0.0230(18) 0.0396(19) 0.0193(17) -0.0092(14) 0.0032(14) -0.0105(15)
C28 0.043(2) 0.0315(18) 0.032(2) -0.0110(16) 0.0153(17) -0.0108(17)
C29 0.0248(19) 0.061(3) 0.032(2) -0.0138(19) -0.0051(16) -0.0046(18)
C30 0.058(3) 0.042(2) 0.038(2) -0.0169(19) 0.025(2) -0.023(2)
C31 0.021(2) 0.088(4) 0.044(3) -0.027(3) -0.0040(18) -0.010(2)
C32 0.035(2) 0.077(3) 0.046(3) -0.033(2) 0.013(2) -0.033(2)
C33 0.069(3) 0.034(2) 0.053(3) 0.0132(19) 0.039(2) 0.011(2)
C34 0.127(6) 0.043(3) 0.124(5) 0.021(3) 0.084(5) 0.021(3)
C35 0.037(2) 0.070(3) 0.055(3) 0.030(3) 0.014(2) 0.015(2)
C36 0.036(2) 0.086(4) 0.037(2) 0.007(2) -0.0100(18) 0.017(2)
C37 0.060(3) 0.083(4) 0.069(4) 0.016(3) 0.006(3) 0.018(3)
C38 0.074(4) 0.167(7) 0.048(3) -0.008(4) -0.035(3) 0.014(5)
C39 0.0196(15) 0.0231(14) 0.0204(16) 0.0004(13) -0.0010(12) -0.0018(12)
C40 0.043(2) 0.0355(19) 0.0172(16) 0.0019(14) 0.0077(15) 0.0084(17)
C41 0.0335(18) 0.0282(17) 0.0195(17) 0.0002(14) 0.0084(14) 0.0051(15)
C42 0.037(2) 0.0324(17) 0.0139(16) 0.0036(13) -0.0012(15) 0.0091(16)
C43 0.038(2) 0.047(2) 0.026(2) -0.0003(17) -0.0097(17) 0.0129(18)
C44 0.056(3) 0.0286(18) 0.0194(18) 0.0029(14) 0.0089(17) 0.0104(17)
C45 0.038(2) 0.062(3) 0.038(2) -0.004(2) -0.0072(19) 0.021(2)
C46 0.078(4) 0.034(2) 0.033(2) 0.0028(17) 0.007(2) 0.018(2)
C47 0.064(3) 0.062(3) 0.037(3) 0.001(2) 0.001(2) 0.041(3)
C48 0.028(2) 0.059(3) 0.053(3) -0.017(2) -0.0100(19) 0.0104(19)
C49 0.066(3) 0.097(5) 0.069(4) -0.035(3) -0.032(3) 0.008(3)
C50 0.037(2) 0.062(3) 0.087(4) -0.017(3) 0.004(2) -0.009(2)
C51 0.066(3) 0.031(2) 0.048(3) -0.0044(18) 0.034(2) -0.007(2)
C52 0.140(6) 0.036(2) 0.088(4) 0.000(3) 0.075(4) -0.009(3)
C53 0.042(3) 0.092(4) 0.065(4) -0.017(3) 0.018(2) -0.025(3)
C54 0.0200(16) 0.0213(16) 0.0236(17) -0.0016(13) 0.0039(13) 0.0007(13)
C55 0.0238(18) 0.0254(17) 0.0260(19) -0.0025(14) 0.0014(14) -0.0030(14)
C56 0.0188(16) 0.0246(16) 0.0227(17) -0.0017(13) 0.0025(13) -0.0001(13)
C57 0.037(2) 0.0247(17) 0.036(2) 0.0013(15) 0.0076(17) -0.0073(15)
C58 0.0263(18) 0.0375(19) 0.027(2) 0.0037(15) -0.0027(15) 0.0039(15)
C59 0.032(2) 0.0338(19) 0.029(2) 0.0071(15) 0.0006(16) 0.0062(15)
C60 0.033(2) 0.0288(17) 0.030(2) -0.0056(15) -0.0025(15) -0.0087(14)
C61 0.038(2) 0.059(3) 0.045(3) -0.024(2) 0.000(2) -0.009(2)
C62 0.027(2) 0.058(3) 0.045(3) -0.016(2) -0.0013(19) -0.006(2)
C63 0.0259(17) 0.0293(18) 0.0282(18) -0.0045(15) -0.0037(14) -0.0044(14)
C64 0.0290(19) 0.041(2) 0.052(2) -0.0056(18) -0.0014(18) -0.0098(18)
C65 0.053(3) 0.050(2) 0.042(2) -0.017(2) 0.002(2) -0.015(2)
N1 0.0232(13) 0.0211(13) 0.0196(13) -0.0048(11) 0.0044(11) 0.0021(11)
N2 0.0252(15) 0.0277(14) 0.0147(13) -0.0063(11) 0.0043(11) -0.0021(11)
N3 0.0268(14) 0.0262(13) 0.0170(13) 0.0027(11) 0.0025(11) 0.0026(12)
N4 0.0210(13) 0.0247(14) 0.0161(13) 0.0009(11) 0.0006(11) 0.0000(11)
Cu1 0.0283(2) 0.01878(17) 0.01731(19) -0.00379(15) 0.00422(17) 0.00019(16)
Cu2 0.0237(2) 0.02161(18) 0.01946(19) 0.00074(15) 0.00452(16) -0.00011(16)
S1A 0.1001(15) 0.0857(15) 0.0286(9) 0.0114(9) 0.0078(8) 0.0353(12)
O1A 0.108(4) 0.076(3) 0.029(2) -0.0008(19) 0.009(2) 0.019(3)
O2A 0.078(3) 0.112(5) 0.045(3) 0.044(3) 0.019(2) 0.039(4)
O3A 0.100(4) 0.085(5) 0.092(4) 0.033(4) 0.020(3) -0.008(4)
C66A 0.103(6) 0.104(7) 0.034(4) -0.004(4) -0.001(4) 0.053(6)
F1A 0.134(7) 0.123(6) 0.058(3) -0.021(3) 0.002(3) 0.042(4)
F2A 0.071(3) 0.140(5) 0.112(4) 0.051(4) 0.029(3) 0.023(3)
F3A 0.121(4) 0.058(3) 0.104(3) 0.017(3) 0.008(3) 0.033(3)
C67 0.057(4) 0.128(9) 0.086(5) -0.055(5) 0.010(4) -0.028(8)
Cl1 0.0499(13) 0.170(3) 0.089(2) -0.0586(19) -0.0049(11) -0.0056(14)
Cl2 0.232(7) 0.251(7) 0.126(4) -0.109(4) -0.056(4) 0.109(6)
S1B 0.060(4) 0.070(4) 0.056(4) 0.027(3) 0.026(3) 0.024(3)
O1B 0.100(4) 0.085(5) 0.092(4) 0.033(4) 0.020(3) -0.008(4)
O2B 0.078(3) 0.112(5) 0.045(3) 0.044(3) 0.019(2) 0.039(4)
O3B 0.20(3) 0.066(11) 0.048(11) 0.000(9) 0.025(13) 0.026(14)
C66B 0.103(6) 0.104(7) 0.034(4) -0.004(4) -0.001(4) 0.053(6)
F1B 0.134(7) 0.123(6) 0.058(3) -0.021(3) 0.002(3) 0.042(4)
F2B 0.121(4) 0.058(3) 0.104(3) 0.017(3) 0.008(3) 0.033(3)
F3B 0.086(11) 0.083(11) 0.130(15) -0.014(11) 0.004(11) 0.033(9)
C67B 0.057(4) 0.128(9) 0.086(5) -0.055(5) 0.010(4) -0.028(8)
Cl1B 0.0499(13) 0.170(3) 0.089(2) -0.0586(19) -0.0049(11) -0.0056(14)
Cl2B 0.086(5) 0.071(4) 0.028(4) -0.002(3) -0.012(3) 0.053(4)

loop_
_atom_type_symbol
_atom_type_description
_atom_type_scat_dispersion_real
_atom_type_scat_dispersion_imag
_atom_type_scat_source
C C 0.0033 0.0016 'International Tables Vol C Tables 4.2.6.8 and 6.1.1.4'
H H 0 0 'International Tables Vol C Tables 4.2.6.8 and 6.1.1.4'
N N 0.0061 0.0033 'International Tables Vol C Tables 4.2.6.8 and 6.1.1.4'
O O 0.0106 0.006 'International Tables Vol C Tables 4.2.6.8 and 6.1.1.4'
F F 0.0171 0.0103 'International Tables Vol C Tables 4.2.6.8 and 6.1.1.4'
S S 0.1246 0.1234 'International Tables Vol C Tables 4.2.6.8 and 6.1.1.4'
Cu Cu 0.3201 1.2651 'International Tables Vol C Tables 4.2.6.8 and 6.1.1.4'
Cl Cl 0.1484 0.1585 'International Tables Vol C Tables 4.2.6.8 and 6.1.1.4'

loop_
_geom_angle_atom_site_label_1
_geom_angle_atom_site_label_2
_geom_angle_atom_site_label_3
_geom_angle
C2 C1 Cu1 115.8(3)
C2 C1 Cu2 107.7(3)
Cu1 C1 Cu2 86.79(15)
C2 C1 H1 114.4
Cu1 C1 H1 114.4
Cu2 C1 H1 114.4
C1 C2 C3 129.0(5)
C1 C2 H2 115.5
C3 C2 H2 115.5
C4 C3 C2 116.2(4)
C4 C3 H3A 108.2
C2 C3 H3A 108.2
C4 C3 H3B 108.2
C2 C3 H3B 108.2
H3A C3 H3B 107.4
C3 C4 C5 111.0(4)
C3 C4 H4A 109.4
C5 C4 H4A 109.4
C3 C4 H4B 109.4
C5 C4 H4B 109.4
H4A C4 H4B 108
C6 C5 C4 111.6(4)
C6 C5 H5A 109.3
C4 C5 H5A 109.3
C6 C5 H5B 109.3
C4 C5 H5B 109.3
H5A C5 H5B 108
C7 C6 C8 118.8(4)
C7 C6 C5 121.4(4)
C8 C6 C5 119.8(4)
C9 C7 C6 121.6(5)
C9 C7 H7 119.2
C6 C7 H7 119.2
C6 C8 C10 120.9(4)
C6 C8 H8 119.5
C10 C8 H8 119.5
C7 C9 C11 119.6(5)
C7 C9 H9 120.2
C11 C9 H9 120.2
C8 C10 C11 119.0(4)
C8 C10 H10 120.5
C11 C10 H10 120.5
C9 C11 C10 120.1(4)
C9 C11 H11 119.9
C10 C11 H11 119.9
N2 C12 N1 107.4(3)
N2 C12 Cu1 128.5(2)
N1 C12 Cu1 124.0(2)
N1 C13 C14 101.9(3)
N1 C13 H13A 111.4
C14 C13 H13A 111.4
N1 C13 H13B 111.4
C14 C13 H13B 111.4
H13A C13 H13B 109.3
N2 C14 C13 101.9(3)
N2 C14 H14A 111.4
C13 C14 H14A 111.4
N2 C14 H14B 111.4
C13 C14 H14B 111.4
H14A C14 H14B 109.3
C16 C15 C17 122.4(3)
C16 C15 N1 119.0(3)
C17 C15 N1 118.5(3)
C18 C16 C15 117.8(4)
C18 C16 C21 122.0(4)
C15 C16 C21 120.2(3)
C19 C17 C15 117.2(3)
C19 C17 C24 120.2(4)
C15 C17 C24 122.5(3)
C16 C18 C20 120.9(4)
C16 C18 H18 119.5
C20 C18 H18 119.5
C20 C19 C17 121.6(4)
C20 C19 H19 119.2
C17 C19 H19 119.2
C19 C20 C18 120.0(4)
C19 C20 H20 120
C18 C20 H20 120
C16 C21 C22 110.3(4)
C16 C21 C23 114.0(4)
C22 C21 C23 108.8(3)
C16 C21 H21 107.8
C22 C21 H21 107.8
C23 C21 H21 107.8
C21 C22 H22A 109.5
C21 C22 H22B 109.5
H22A C22 H22B 109.5
C21 C22 H22C 109.5
H22A C22 H22C 109.5
H22B C22 H22C 109.5
C21 C23 H23A 109.5
C21 C23 H23B 109.5
H23A C23 H23B 109.5
C21 C23 H23C 109.5
H23A C23 H23C 109.5
H23B C23 H23C 109.5
C17 C24 C26 110.6(4)
C17 C24 C25 111.6(4)
C26 C24 C25 112.8(5)
C17 C24 H24 107.2
C26 C24 H24 107.2
C25 C24 H24 107.2
C24 C25 H25A 109.5
C24 C25 H25B 109.5
H25A C25 H25B 109.5
C24 C25 H25C 109.5
H25A C25 H25C 109.5
H25B C25 H25C 109.5
C24 C26 H26A 109.5
C24 C26 H26B 109.5
H26A C26 H26B 109.5
C24 C26 H26C 109.5
H26A C26 H26C 109.5
H26B C26 H26C 109.5
C28 C27 C29 123.0(3)
C28 C27 N2 118.1(3)
C29 C27 N2 118.9(3)
C27 C28 C30 117.0(4)
C27 C28 C33 120.0(3)
C30 C28 C33 122.9(4)
C27 C29 C31 116.9(4)
C27 C29 C36 122.5(4)
C31 C29 C36 120.6(4)
C32 C30 C28 121.7(4)
C32 C30 H30 119.1
C28 C30 H30 119.1
C32 C31 C29 121.5(4)
C32 C31 H31 119.2
C29 C31 H31 119.2
C30 C32 C31 119.9(4)
C30 C32 H32 120.1
C31 C32 H32 120.1
C28 C33 C35 111.7(3)
C28 C33 C34 111.9(4)
C35 C33 C34 110.0(5)
C28 C33 H33 107.7
C35 C33 H33 107.7
C34 C33 H33 107.7
C33 C34 H34A 109.5
C33 C34 H34B 109.5
H34A C34 H34B 109.5
C33 C34 H34C 109.5
H34A C34 H34C 109.5
H34B C34 H34C 109.5
C33 C35 H35A 109.5
C33 C35 H35B 109.5
H35A C35 H35B 109.5
C33 C35 H35C 109.5
H35A C35 H35C 109.5
H35B C35 H35C 109.5
C29 C36 C37 111.9(4)
C29 C36 C38 109.0(5)
C37 C36 C38 112.8(4)
C29 C36 H36 107.6
C37 C36 H36 107.6
C38 C36 H36 107.6
C36 C37 H37A 109.5
C36 C37 H37B 109.5
H37A C37 H37B 109.5
C36 C37 H37C 109.5
H37A C37 H37C 109.5
H37B C37 H37C 109.5
C36 C38 H38A 109.5
C36 C38 H38B 109.5
H38A C38 H38B 109.5
C36 C38 H38C 109.5
H38A C38 H38C 109.5
H38B C38 H38C 109.5
N3 C39 N4 107.7(3)
N3 C39 Cu2 130.6(2)
N4 C39 Cu2 121.3(2)
N3 C40 C41 100.7(3)
N3 C40 H40A 111.6
C41 C40 H40A 111.6
N3 C40 H40B 111.6
C41 C40 H40B 111.6
H40A C40 H40B 109.4
N4 C41 C40 102.1(3)
N4 C41 H41A 111.3
C40 C41 H41A 111.3
N4 C41 H41B 111.3
C40 C41 H41B 111.3
H41A C41 H41B 109.2
C44 C42 C43 122.9(3)
C44 C42 N3 117.7(3)
C43 C42 N3 119.4(3)
C45 C43 C42 116.2(4)
C45 C43 C48 120.7(4)
C42 C43 C48 123.1(3)
C46 C44 C42 116.7(4)
C46 C44 C51 122.1(4)
C42 C44 C51 121.2(3)
C47 C45 C43 122.1(4)
C47 C45 H45 119
C43 C45 H45 119
C47 C46 C44 121.4(4)
C47 C46 H46 119.3
C44 C46 H46 119.3
C45 C47 C46 120.8(4)
C45 C47 H47 119.6
C46 C47 H47 119.6
C43 C48 C50 113.3(4)
C43 C48 C49 110.7(4)
C50 C48 C49 109.7(4)
C43 C48 H48 107.6
C50 C48 H48 107.6
C49 C48 H48 107.6
C48 C49 H49A 109.5
C48 C49 H49B 109.5
H49A C49 H49B 109.5
C48 C49 H49C 109.5
H49A C49 H49C 109.5
H49B C49 H49C 109.5
C48 C50 H50A 109.5
C48 C50 H50B 109.5
H50A C50 H50B 109.5
C48 C50 H50C 109.5
H50A C50 H50C 109.5
H50B C50 H50C 109.5
C53 C51 C44 111.1(3)
C53 C51 C52 110.7(5)
C44 C51 C52 112.2(5)
C53 C51 H51 107.5
C44 C51 H51 107.5
C52 C51 H51 107.5
C51 C52 H52A 109.5
C51 C52 H52B 109.5
H52A C52 H52B 109.5
C51 C52 H52C 109.5
H52A C52 H52C 109.5
H52B C52 H52C 109.5
C51 C53 H53A 109.5
C51 C53 H53B 109.5
H53A C53 H53B 109.5
C51 C53 H53C 109.5
H53A C53 H53C 109.5
H53B C53 H53C 109.5
C56 C54 C55 122.5(3)
C56 C54 N4 119.2(3)
C55 C54 N4 118.3(3)
C57 C55 C54 117.8(3)
C57 C55 C60 120.9(3)
C54 C55 C60 121.2(3)
C54 C56 C58 117.5(3)
C54 C56 C63 122.8(3)
C58 C56 C63 119.7(3)
C55 C57 C59 120.9(3)
C55 C57 H57 119.6
C59 C57 H57 119.6
C59 C58 C56 121.1(3)
C59 C58 H58 119.4
C56 C58 H58 119.4
C58 C59 C57 120.0(3)
C58 C59 H59 120
C57 C59 H59 120
C55 C60 C62 110.8(3)
C55 C60 C61 111.9(3)
C62 C60 C61 110.9(3)
C55 C60 H60 107.7
C62 C60 H60 107.7
C61 C60 H60 107.7
C60 C61 H61A 109.5
C60 C61 H61B 109.5
H61A C61 H61B 109.5
C60 C61 H61C 109.5
H61A C61 H61C 109.5
H61B C61 H61C 109.5
C60 C62 H62A 109.5
C60 C62 H62B 109.5
H62A C62 H62B 109.5
C60 C62 H62C 109.5
H62A C62 H62C 109.5
H62B C62 H62C 109.5
C64 C63 C56 111.0(3)
C64 C63 C65 110.8(3)
C56 C63 C65 111.2(3)
C64 C63 H63 107.9
C56 C63 H63 107.9
C65 C63 H63 107.9
C63 C64 H64A 109.5
C63 C64 H64B 109.5
H64A C64 H64B 109.5
C63 C64 H64C 109.5
H64A C64 H64C 109.5
H64B C64 H64C 109.5
C63 C65 H65A 109.5
C63 C65 H65B 109.5
H65A C65 H65B 109.5
C63 C65 H65C 109.5
H65A C65 H65C 109.5
H65B C65 H65C 109.5
C12 N1 C15 124.7(3)
C12 N1 C13 113.0(3)
C15 N1 C13 120.2(3)
C12 N2 C27 124.2(3)
C12 N2 C14 113.5(3)
C27 N2 C14 121.0(3)
C39 N3 C42 124.1(3)
C39 N3 C40 112.6(3)
C42 N3 C40 121.4(3)
C39 N4 C54 124.1(3)
C39 N4 C41 112.6(3)
C54 N4 C41 122.2(3)
C12 Cu1 C1 158.25(15)
C12 Cu1 Cu2 155.05(10)
C1 Cu1 Cu2 46.70(11)
C39 Cu2 C1 155.64(14)
C39 Cu2 Cu1 157.84(10)
C1 Cu2 Cu1 46.51(10)
O1A S1A O3A 111.6(4)
O1A S1A O2A 115.2(4)
O3A S1A O2A 117.5(5)
O1A S1A C66A 106.2(4)
O3A S1A C66A 100.3(5)
O2A S1A C66A 103.9(4)
F2A C66A F1A 106.4(7)
F2A C66A F3A 108.8(7)
F1A C66A F3A 104.4(8)
F2A C66A S1A 111.8(7)
F1A C66A S1A 111.7(6)
F3A C66A S1A 113.2(6)
Cl1 C67 Cl2 102.9(6)
Cl1 C67 H67A 111.2
Cl2 C67 H67A 111.2
Cl1 C67 H67B 111.2
Cl2 C67 H67B 111.2
H67A C67 H67B 109.1
O1B S1B O3B 100.5(14)
O1B S1B O2B 132.5(15)
O3B S1B O2B 107.1(14)
O1B S1B C66B 109.8(12)
O3B S1B C66B 96.8(11)
O2B S1B C66B 104.5(13)
F2B C66B F1B 130(2)
F2B C66B F3B 99.3(16)
F1B C66B F3B 99.0(19)
F2B C66B S1B 111.0(17)
F1B C66B S1B 105.2(15)
F3B C66B S1B 110.7(14)
Cl1B C67B Cl2B 97.0(11)
Cl1B C67B H67C 112.4
Cl2B C67B H67C 112.4
Cl1B C67B H67D 112.4
Cl2B C67B H67D 112.4
H67C C67B H67D 109.9

loop_
_geom_bond_atom_site_label_1
_geom_bond_atom_site_label_2
_geom_bond_distance
C1 C2 1.330(6)
C1 Cu1 1.932(3)
C1 Cu2 1.938(4)
C1 H1 1
C2 C3 1.516(6)
C2 H2 0.95
C3 C4 1.499(7)
C3 H3A 0.99
C3 H3B 0.99
C4 C5 1.579(6)
C4 H4A 0.99
C4 H4B 0.99
C5 C6 1.519(6)
C5 H5A 0.99
C5 H5B 0.99
C6 C7 1.380(6)
C6 C8 1.380(6)
C7 C9 1.360(7)
C7 H7 0.95
C8 C10 1.386(6)
C8 H8 0.95
C9 C11 1.387(7)
C9 H9 0.95
C10 C11 1.390(7)
C10 H10 0.95
C11 H11 0.95
C12 N2 1.334(4)
C12 N1 1.354(4)
C12 Cu1 1.909(3)
C13 N1 1.482(4)
C13 C14 1.526(5)
C13 H13A 0.99
C13 H13B 0.99
C14 N2 1.485(4)
C14 H14A 0.99
C14 H14B 0.99
C15 C16 1.405(5)
C15 C17 1.412(5)
C15 N1 1.432(4)
C16 C18 1.371(6)
C16 C21 1.520(6)
C17 C19 1.391(5)
C17 C24 1.518(5)
C18 C20 1.415(7)
C18 H18 0.95
C19 C20 1.365(7)
C19 H19 0.95
C20 H20 0.95
C21 C22 1.525(6)
C21 C23 1.532(6)
C21 H21 1
C22 H22A 0.98
C22 H22B 0.98
C22 H22C 0.98
C23 H23A 0.98
C23 H23B 0.98
C23 H23C 0.98
C24 C26 1.520(6)
C24 C25 1.549(6)
C24 H24 1
C25 H25A 0.98
C25 H25B 0.98
C25 H25C 0.98
C26 H26A 0.98
C26 H26B 0.98
C26 H26C 0.98
C27 C28 1.396(5)
C27 C29 1.398(5)
C27 N2 1.433(4)
C28 C30 1.401(5)
C28 C33 1.510(6)
C29 C31 1.400(6)
C29 C36 1.514(7)
C30 C32 1.369(7)
C30 H30 0.95
C31 C32 1.377(7)
C31 H31 0.95
C32 H32 0.95
C33 C35 1.514(7)
C33 C34 1.547(6)
C33 H33 1
C34 H34A 0.98
C34 H34B 0.98
C34 H34C 0.98
C35 H35A 0.98
C35 H35B 0.98
C35 H35C 0.98
C36 C37 1.519(8)
C36 C38 1.551(7)
C36 H36 1
C37 H37A 0.98
C37 H37B 0.98
C37 H37C 0.98
C38 H38A 0.98
C38 H38B 0.98
C38 H38C 0.98
C39 N3 1.339(4)
C39 N4 1.343(4)
C39 Cu2 1.916(3)
C40 N3 1.492(4)
C40 C41 1.525(5)
C40 H40A 0.99
C40 H40B 0.99
C41 N4 1.473(4)
C41 H41A 0.99
C41 H41B 0.99
C42 C44 1.406(5)
C42 C43 1.407(6)
C42 N3 1.427(4)
C43 C45 1.402(6)
C43 C48 1.498(6)
C44 C46 1.406(6)
C44 C51 1.513(7)
C45 C47 1.361(7)
C45 H45 0.95
C46 C47 1.362(7)
C46 H46 0.95
C47 H47 0.95
C48 C50 1.517(7)
C48 C49 1.554(6)
C48 H48 1
C49 H49A 0.98
C49 H49B 0.98
C49 H49C 0.98
C50 H50A 0.98
C50 H50B 0.98
C50 H50C 0.98
C51 C53 1.504(7)
C51 C52 1.545(6)
C51 H51 1
C52 H52A 0.98
C52 H52B 0.98
C52 H52C 0.98
C53 H53A 0.98
C53 H53B 0.98
C53 H53C 0.98
C54 C56 1.387(5)
C54 C55 1.413(5)
C54 N4 1.442(4)
C55 C57 1.381(5)
C55 C60 1.523(5)
C56 C58 1.403(5)
C56 C63 1.524(5)
C57 C59 1.396(5)
C57 H57 0.95
C58 C59 1.380(5)
C58 H58 0.95
C59 H59 0.95
C60 C62 1.525(6)
C60 C61 1.542(5)
C60 H60 1
C61 H61A 0.98
C61 H61B 0.98
C61 H61C 0.98
C62 H62A 0.98
C62 H62B 0.98
C62 H62C 0.98
C63 C64 1.523(5)
C63 C65 1.536(5)
C63 H63 1
C64 H64A 0.98
C64 H64B 0.98
C64 H64C 0.98
C65 H65A 0.98
C65 H65B 0.98
C65 H65C 0.98
Cu1 Cu2 2.6586(6)
S1A O1A 1.385(5)
S1A O3A 1.459(7)
S1A O2A 1.484(5)
S1A C66A 1.800(8)
C66A F2A 1.303(11)
C66A F1A 1.337(9)
C66A F3A 1.375(9)
C67 Cl1 1.831(8)
C67 Cl2 1.853(10)
C67 H67A 0.99
C67 H67B 0.99
S1B O1B 1.392(15)
S1B O3B 1.450(15)
S1B O2B 1.500(15)
S1B C66B 1.781(16)
C66B F2B 1.25(2)
C66B F1B 1.314(18)
C66B F3B 1.360(19)
C67B Cl1B 1.828(19)
C67B Cl2B 1.843(19)
C67B H67C 0.99
C67B H67D 0.99
